data_2014534
loop_
_publ_author_name
'Low, John N.'
'Cobo, Justo'
'Nogueras, Manuel'
'Cuervo, Paola'
'Abonia, Rodrigo'
'Glidewell, Christopher'

_publ_section_title
;
 Polarized molecular--electronic structures and supramolecular
 aggregation in 1-(6-amino-1,3-benzodioxol-5-yl)-3-arylprop-2-en-1-ones
;
_journal_issue 10
_journal_name_full 'Acta Crystallographica Section C'
_journal_page_first o744
_journal_page_last o750
_journal_paper_doi 10.1107/S0108270104020414
_journal_volume 60
_journal_year 2004
_chemical_formula_iupac 'C17 H15 N O3'
_chemical_formula_moiety 'C17 H15 N O3'
_chemical_formula_sum 'C17 H15 N O3'
_chemical_formula_weight 281.30
_chemical_name_systematic
;
1-(6-Amino-1,3-benzodioxol-5-yl)-3-(4-methylphenyl)prop-2-en-1-one
;
_space_group_IT_number 14
_symmetry_cell_setting monoclinic
_symmetry_space_group_name_Hall '-P 2yn'
_symmetry_space_group_name_H-M 'P 1 21/n 1'
_atom_sites_solution_hydrogens geom
_atom_sites_solution_primary direct
_atom_sites_solution_secondary difmap
_cell_angle_alpha 90.000
_cell_angle_beta 91.719(5)
_cell_angle_gamma 90.000
_cell_formula_units_Z 4
_cell_length_a 10.530(5)
_cell_length_b 7.362(5)
_cell_length_c 17.546(5)
_cell_measurement_reflns_used 3062
_cell_measurement_temperature 120(2)
_cell_measurement_theta_max 27.54
_cell_measurement_theta_min 5.25
_cell_volume 1359.6(12)
_computing_cell_refinement 'DIRAX/LSQ (Duisenberg et al., 2000)'
_computing_data_collection 'COLLECT (Nonius, 1998)'
_computing_data_reduction 'EvalCCD (Duisenberg et al., 2003)'
_computing_molecular_graphics 'PLATON (Spek, 2003)'
_computing_publication_material 'SHELXL97 and PRPKAPPA (Ferguson, 1999)'
_computing_structure_refinement 'OSCAIL (McArdle, 2003) and SHELXL97 (Sheldrick, 1997)'
_computing_structure_solution 'SIR97 (Altomare et al., 1999)'
_diffrn_ambient_temperature 120(2)
_diffrn_measured_fraction_theta_full 0.996
_diffrn_measured_fraction_theta_max 0.976
_diffrn_measurement_device_type 'Nonius KappaCCD area-detector'
_diffrn_measurement_method '\f scans, and \w scans with \k offsets'
_diffrn_radiation_monochromator graphite
_diffrn_radiation_source 'Finefocus Sealed Tube'
_diffrn_radiation_type 'Mo K\a'
_diffrn_radiation_wavelength 0.71073
_diffrn_reflns_av_R_equivalents 0.0647
_diffrn_reflns_av_sigmaI/netI 0.0545
_diffrn_reflns_limit_h_max 12
_diffrn_reflns_limit_h_min -13
_diffrn_reflns_limit_k_max 9
_diffrn_reflns_limit_k_min -9
_diffrn_reflns_limit_l_max 22
_diffrn_reflns_limit_l_min -22
_diffrn_reflns_number 17073
_diffrn_reflns_theta_full 26.50
_diffrn_reflns_theta_max 27.54
_diffrn_reflns_theta_min 5.25
_diffrn_standards_decay_% 0
_exptl_absorpt_coefficient_mu 0.095
_exptl_absorpt_correction_T_max 0.981
_exptl_absorpt_correction_T_min 0.958
_exptl_absorpt_correction_type multi-scan
_exptl_absorpt_process_details '(EvalCCD; Duisenberg et al., 2003)'
_exptl_crystal_colour yellow
_exptl_crystal_density_diffrn 1.374
_exptl_crystal_density_meas ?
_exptl_crystal_density_method 'not measured'
_exptl_crystal_description block
_exptl_crystal_F_000 592
_exptl_crystal_size_max 0.40
_exptl_crystal_size_mid 0.30
_exptl_crystal_size_min 0.20
_refine_diff_density_max 0.241
_refine_diff_density_min -0.214
_refine_ls_extinction_method none
_refine_ls_goodness_of_fit_ref 1.107
_refine_ls_hydrogen_treatment constr
_refine_ls_matrix_type full
_refine_ls_number_parameters 191
_refine_ls_number_reflns 3062
_refine_ls_number_restraints 0
_refine_ls_restrained_S_all 1.107
_refine_ls_R_factor_all 0.1088
_refine_ls_R_factor_gt 0.0610
_refine_ls_shift/su_max 0.000
_refine_ls_shift/su_mean 0.000
_refine_ls_structure_factor_coef Fsqd
_refine_ls_weighting_details 'w = 1/[\s^2^(Fo^2^)+(0.0198P)^2^+1.4934P] where P=(Fo^2^+2Fc^2^)/3'
_refine_ls_weighting_scheme calc
_refine_ls_wR_factor_gt 0.1158
_refine_ls_wR_factor_ref 0.1347
_reflns_number_gt 2024
_reflns_number_total 3062
_reflns_threshold_expression I>2\s(I)
_cod_data_source_file sk1762.cif
_cod_data_source_block I
_cod_depositor_comments
;
The following automatic conversions were performed:

'_exptl_crystal_density_meas' value 'not measured' was changed to '?'
- the value is perceived as not measured.

Automatic conversion script
Id: cif_fix_values 3008 2015-01-20 13:52:24Z robertas 
;
_cod_original_sg_symbol_H-M 'P 21/n'
_cod_database_code 2014534
_cod_database_fobs_code 2014534

loop_
_symmetry_equiv_pos_as_xyz
'x, y, z'
'-x+1/2, y+1/2, -z+1/2'
'-x, -y, -z'
'x-1/2, -y-1/2, z-1/2'

loop_
_atom_site_label
_atom_site_fract_x
_atom_site_fract_y
_atom_site_fract_z
_atom_site_U_iso_or_equiv
_atom_site_adp_type
_atom_site_calc_flag
_atom_site_refinement_flags
_atom_site_occupancy
_atom_site_disorder_assembly
_atom_site_disorder_group
_atom_site_type_symbol
O1 -0.00920(16) 0.5248(2) 0.70572(10) 0.0377(4) Uani d . 1 . . O
C2 -0.1286(2) 0.4763(4) 0.73506(16) 0.0395(6) Uani d . 1 . . C
O3 -0.14191(15) 0.2809(2) 0.72870(10) 0.0376(4) Uani d . 1 . . O
O8 0.38327(17) -0.0352(2) 0.61985(11) 0.0420(5) Uani d . 1 . . O
N5 0.1656(2) -0.1693(3) 0.66004(12) 0.0349(5) Uani d . 1 . . N
C3a -0.0267(2) 0.2171(3) 0.70827(13) 0.0287(5) Uani d . 1 . . C
C4 0.0092(2) 0.0401(3) 0.69898(13) 0.0296(5) Uani d . 1 . . C
C5 0.1324(2) 0.0062(3) 0.67436(12) 0.0283(5) Uani d . 1 . . C
C6 0.2172(2) 0.1534(3) 0.66237(12) 0.0272(5) Uani d . 1 . . C
C7 0.1736(2) 0.3349(3) 0.67335(13) 0.0290(5) Uani d . 1 . . C
C7a 0.0542(2) 0.3615(3) 0.69493(13) 0.0291(5) Uani d . 1 . . C
C8 0.3452(2) 0.1205(3) 0.63584(13) 0.0305(5) Uani d . 1 . . C
C9 0.4315(2) 0.2774(3) 0.62687(13) 0.0305(5) Uani d . 1 . . C
C10 0.5305(2) 0.2676(3) 0.58262(13) 0.0316(5) Uani d . 1 . . C
C11 0.6208(2) 0.4135(3) 0.56747(13) 0.0294(5) Uani d . 1 . . C
C12 0.6041(2) 0.5939(3) 0.59041(13) 0.0332(6) Uani d . 1 . . C
C13 0.6932(2) 0.7254(3) 0.57474(13) 0.0356(6) Uani d . 1 . . C
C14 0.8011(2) 0.6835(4) 0.53535(13) 0.0342(6) Uani d . 1 . . C
C15 0.8158(2) 0.5059(4) 0.51085(14) 0.0374(6) Uani d . 1 . . C
C16 0.7271(2) 0.3723(3) 0.52632(14) 0.0351(6) Uani d . 1 . . C
C141 0.8975(3) 0.8287(4) 0.51910(16) 0.0445(7) Uani d . 1 . . C
H2A -0.1979 0.5376 0.7057 0.047 Uiso calc R 1 . . H
H2B -0.1329 0.5139 0.7891 0.047 Uiso calc R 1 . . H
H4 -0.0476 -0.0568 0.7089 0.036 Uiso calc R 1 . . H
H5A 0.2528 -0.1925 0.6488 0.042 Uiso d R 1 . . H
H5B 0.1103 -0.2648 0.6759 0.042 Uiso d R 1 . . H
H7 0.2285 0.4352 0.6655 0.035 Uiso calc R 1 . . H
H9 0.4153 0.3870 0.6534 0.037 Uiso calc R 1 . . H
H10 0.5446 0.1545 0.5582 0.038 Uiso calc R 1 . . H
H12 0.5304 0.6263 0.6172 0.040 Uiso calc R 1 . . H
H13 0.6801 0.8467 0.5913 0.043 Uiso calc R 1 . . H
H15 0.8884 0.4747 0.4828 0.045 Uiso calc R 1 . . H
H16 0.7394 0.2519 0.5085 0.042 Uiso calc R 1 . . H
H14A 0.8545 0.9461 0.5134 0.067 Uiso calc R 1 . . H
H14B 0.9406 0.7991 0.4719 0.067 Uiso calc R 1 . . H
H14C 0.9602 0.8352 0.5614 0.067 Uiso calc R 1 . . H

loop_
_atom_site_aniso_label
_atom_site_aniso_U_11
_atom_site_aniso_U_22
_atom_site_aniso_U_33
_atom_site_aniso_U_12
_atom_site_aniso_U_13
_atom_site_aniso_U_23
O1 0.0316(9) 0.0259(9) 0.0564(11) 0.0009(7) 0.0126(8) 0.0042(8)
C2 0.0351(13) 0.0329(14) 0.0510(16) -0.0017(11) 0.0112(12) 0.0024(12)
O3 0.0311(9) 0.0317(10) 0.0504(10) -0.0033(8) 0.0093(8) 0.0047(8)
O8 0.0394(10) 0.0289(10) 0.0584(12) 0.0014(8) 0.0118(9) -0.0034(8)
N5 0.0359(11) 0.0233(11) 0.0456(12) -0.0033(9) 0.0042(9) 0.0013(9)
C3a 0.0272(11) 0.0316(13) 0.0273(11) -0.0020(10) 0.0023(9) 0.0038(10)
C4 0.0313(12) 0.0254(13) 0.0322(12) -0.0081(10) 0.0025(10) 0.0037(9)
C5 0.0318(12) 0.0270(13) 0.0259(11) -0.0018(10) -0.0020(9) 0.0015(9)
C6 0.0278(11) 0.0263(12) 0.0275(11) -0.0034(10) 0.0019(9) 0.0007(9)
C7 0.0295(12) 0.0266(12) 0.0311(12) -0.0060(10) 0.0033(9) 0.0009(9)
C7a 0.0340(12) 0.0227(12) 0.0307(12) -0.0011(10) 0.0024(9) 0.0016(9)
C8 0.0314(12) 0.0298(13) 0.0301(12) -0.0017(10) -0.0007(9) 0.0006(10)
C9 0.0294(12) 0.0289(13) 0.0332(12) -0.0013(10) 0.0023(10) -0.0041(10)
C10 0.0324(12) 0.0277(13) 0.0347(12) 0.0017(10) 0.0014(10) -0.0015(10)
C11 0.0285(12) 0.0318(13) 0.0280(11) 0.0002(10) 0.0006(9) 0.0006(10)
C12 0.0337(13) 0.0346(14) 0.0315(12) 0.0005(11) 0.0047(10) -0.0019(10)
C13 0.0454(14) 0.0292(13) 0.0324(12) -0.0060(11) 0.0008(11) -0.0020(10)
C14 0.0353(13) 0.0383(15) 0.0287(12) -0.0085(11) -0.0035(10) 0.0064(11)
C15 0.0311(13) 0.0415(15) 0.0400(14) 0.0012(11) 0.0052(11) 0.0040(12)
C16 0.0344(13) 0.0295(13) 0.0418(14) 0.0004(11) 0.0054(10) -0.0019(11)
C141 0.0408(14) 0.0494(17) 0.0429(15) -0.0157(13) -0.0030(12) 0.0048(13)

loop_
_atom_type_symbol
_atom_type_description
_atom_type_scat_dispersion_real
_atom_type_scat_dispersion_imag
_atom_type_scat_source
C C 0.0033 0.0016 'International Tables Vol C Tables 4.2.6.8 and 6.1.1.4'
H H 0.0000 0.0000 'International Tables Vol C Tables 4.2.6.8 and 6.1.1.4'
N N 0.0061 0.0033 'International Tables Vol C Tables 4.2.6.8 and 6.1.1.4'
O O 0.0106 0.0060 'International Tables Vol C Tables 4.2.6.8 and 6.1.1.4'

loop_
_geom_angle_atom_site_label_1
_geom_angle_atom_site_label_2
_geom_angle_atom_site_label_3
_geom_angle
_geom_angle_publ_flag
C7a O1 C2 105.41(18) no
O1 C2 O3 107.88(19) no
O1 C2 H2A 110.1 no
O3 C2 H2A 110.1 no
O1 C2 H2B 110.1 no
O3 C2 H2B 110.1 no
H2A C2 H2B 108.4 no
C3a O3 C2 106.14(18) no
O3 C3a C4 127.8(2) no
O3 C3a C7a 109.7(2) no
C4 C3a C7a 122.5(2) no
C3a C4 C5 117.9(2) no
C3a C4 H4 121.1 no
C5 C4 H4 121.1 no
N5 C5 C4 118.0(2) no
N5 C5 C6 121.9(2) no
C4 C5 C6 120.0(2) no
C5 N5 H5A 117.3 no
C5 N5 H5B 118.6 no
H5A N5 H5B 121.4 no
C5 C6 C7 119.1(2) no
C5 C6 C8 120.7(2) no
C7 C6 C8 120.1(2) no
C7a C7 C6 118.9(2) no
C7a C7 H7 120.5 no
C6 C7 H7 120.5 no
C7 C7a C3a 121.5(2) no
C7 C7a O1 128.6(2) no
C3a C7a O1 109.9(2) no
O8 C8 C6 122.0(2) no
O8 C8 C9 119.3(2) no
C6 C8 C9 118.7(2) no
C10 C9 C8 121.2(2) no
C10 C9 H9 119.4 no
C8 C9 H9 119.4 no
C9 C10 C11 126.5(2) no
C9 C10 H10 116.7 no
C11 C10 H10 116.7 no
C16 C11 C12 117.9(2) no
C16 C11 C10 118.3(2) no
C12 C11 C10 123.8(2) no
C13 C12 C11 121.0(2) no
C13 C12 H12 119.5 no
C11 C12 H12 119.5 no
C12 C13 C14 121.1(2) no
C12 C13 H13 119.5 no
C14 C13 H13 119.5 no
C13 C14 C15 117.8(2) no
C13 C14 C141 120.3(2) no
C15 C14 C141 121.9(2) no
C14 C141 H14A 109.5 no
C14 C141 H14B 109.5 no
H14A C141 H14B 109.5 no
C14 C141 H14C 109.5 no
H14A C141 H14C 109.5 no
H14B C141 H14C 109.5 no
C14 C15 C16 121.7(2) no
C14 C15 H15 119.2 no
C16 C15 H15 119.2 no
C11 C16 C15 120.4(2) no
C11 C16 H16 119.8 no
C15 C16 H16 119.8 no

loop_
_geom_bond_atom_site_label_1
_geom_bond_atom_site_label_2
_geom_bond_site_symmetry_2
_geom_bond_distance
_geom_bond_publ_flag
O1 C7a . 1.391(3) no
O1 C2 . 1.418(3) no
C2 O3 . 1.449(3) no
C2 H2A . 0.99 no
C2 H2B . 0.99 no
O3 C3a . 1.359(3) no
C3a C4 . 1.368(3) no
C3a C7a . 1.386(3) no
C4 C5 . 1.402(3) no
C4 H4 . 0.95 no
C5 N5 . 1.364(3) no
C5 C6 . 1.424(3) no
N5 H5A . 0.96 no
N5 H5B . 0.96 no
C6 C7 . 1.428(3) no
C6 C8 . 1.459(3) no
C7 C7a . 1.339(3) no
C7 H7 . 0.95 no
C8 O8 . 1.249(3) no
C8 C9 . 1.480(3) no
C9 C10 . 1.321(3) no
C9 H9 . 0.95 no
C10 C11 . 1.464(3) no
C10 H10 . 0.95 no
C11 C16 . 1.383(3) no
C11 C12 . 1.400(3) no
C12 C13 . 1.381(3) no
C12 H12 . 0.95 no
C13 C14 . 1.383(4) no
C13 H13 . 0.95 no
C14 C15 . 1.387(4) no
C14 C141 . 1.507(3) no
C141 H14A . 0.98 no
C141 H14B . 0.98 no
C141 H14C . 0.98 no
C15 C16 . 1.389(4) no
C15 H15 . 0.95 no
C16 H16 . 0.95 no

loop_
_geom_hbond_atom_site_label_D
_geom_hbond_atom_site_label_H
_geom_hbond_atom_site_label_A
_geom_hbond_site_symmetry_A
_geom_hbond_distance_DH
_geom_hbond_distance_HA
_geom_hbond_distance_DA
_geom_hbond_angle_DHA
_geom_hbond_publ_flag
N5 H5A O8 . 0.96 1.88 2.612(3) 131 y
N5 H5B O1 1_545 0.96 2.07 3.032(3) 178 y
C2 H2A Cg1 1_455 0.99 2.86 3.644(4) 137 y

loop_
_geom_torsion_atom_site_label_1
_geom_torsion_atom_site_label_2
_geom_torsion_atom_site_label_3
_geom_torsion_atom_site_label_4
_geom_torsion
_geom_torsion_publ_flag
C7a O1 C2 O3 -9.7(3) no
O1 C2 O3 C3a 9.4(3) no
C2 O3 C3a C4 176.6(2) no
C2 O3 C3a C7a -5.3(3) no
O3 C3a C4 C5 177.4(2) no
C7a C3a C4 C5 -0.6(3) no
C3a C4 C5 N5 -175.6(2) no
C3a C4 C5 C6 2.1(3) no
N5 C5 C6 C7 175.7(2) no
C4 C5 C6 C7 -2.0(3) no
N5 C5 C6 C8 -1.6(3) no
C4 C5 C6 C8 -179.2(2) no
C5 C6 C7 C7a 0.3(3) no
C8 C6 C7 C7a 177.5(2) no
C6 C7 C7a C3a 1.3(3) no
C6 C7 C7a O1 -177.1(2) no
O3 C3a C7a C7 -179.5(2) no
C4 C3a C7a C7 -1.2(4) no
O3 C3a C7a O1 -0.8(3) no
C4 C3a C7a O1 177.4(2) no
C2 O1 C7a C7 -174.8(2) no
C2 O1 C7a C3a 6.7(3) no
C5 C6 C8 O8 2.9(3) no
C7 C6 C8 O8 -174.3(2) no
C5 C6 C8 C9 -177.8(2) no
C7 C6 C8 C9 5.0(3) no
O8 C8 C9 C10 20.2(3) no
C6 C8 C9 C10 -159.1(2) no
C8 C9 C10 C11 178.4(2) no
C9 C10 C11 C16 172.8(2) no
C9 C10 C11 C12 -9.0(4) no
C16 C11 C12 C13 -2.2(3) no
C10 C11 C12 C13 179.7(2) no
C11 C12 C13 C14 0.6(4) no
C12 C13 C14 C15 1.2(4) no
C12 C13 C14 C141 -179.7(2) no
C13 C14 C15 C16 -1.3(4) no
C141 C14 C15 C16 179.6(2) no
C12 C11 C16 C15 2.1(3) no
C10 C11 C16 C15 -179.6(2) no
C14 C15 C16 C11 -0.4(4) no

loop_
_cod_related_entry_id
_cod_related_entry_database
_cod_related_entry_code
1 ChemSpider 30652418
